data_1515907
loop_
_publ_author_name
'Myers, T. W.'
'Berben, L. A.'

_publ_section_title
;
 Aluminium--ligand cooperation promotes selective dehydrogenation of
 formic acid to H2 and CO2
;
_journal_issue 7
_journal_name_full 'Chemical Science'
_journal_page_first 2771
_journal_paper_doi 10.1039/c4sc01035c
_journal_volume 5
_journal_year 2014
_chemical_formula_sum 'C47 H55 Al N3 O2'
_chemical_formula_weight 720.92
_chemical_name_systematic
; 
 ? 
;
_space_group_IT_number 14
_symmetry_cell_setting monoclinic
_symmetry_space_group_name_Hall '-P 2ybc'
_symmetry_space_group_name_H-M 'P 1 21/c 1'
_atom_sites_solution_hydrogens geom
_atom_sites_solution_primary direct
_atom_sites_solution_secondary difmap
_audit_creation_method SHELXL-97
_cell_angle_alpha 90.00
_cell_angle_beta 109.0890(10)
_cell_angle_gamma 90.00
_cell_formula_units_Z 4
_cell_length_a 13.6878(3)
_cell_length_b 11.4342(3)
_cell_length_c 27.5312(6)
_cell_measurement_reflns_used 100
_cell_measurement_temperature 100(2)
_cell_measurement_theta_max 28.84
_cell_measurement_theta_min 2.48
_cell_volume 4071.94(17)
_computing_cell_refinement 'Bruker Saint'
_computing_data_collection 'Bruker Duo'
_computing_data_reduction 'Bruker Saint'
_computing_molecular_graphics 'Bruker Shelxtl'
_computing_publication_material 'Bruker Shelxtl'
_computing_structure_refinement 'SHELXL-97 (Sheldrick, 2008)'
_computing_structure_solution 'SHELXS-97 (Sheldrick, 2008)'
_diffrn_ambient_temperature 100(2)
_diffrn_measured_fraction_theta_full 0.978
_diffrn_measured_fraction_theta_max 0.978
_diffrn_measurement_device_type 'CCD area detector'
_diffrn_measurement_method 'phi and omega scans'
_diffrn_radiation_monochromator graphite
_diffrn_radiation_source 'fine-focus sealed tube'
_diffrn_radiation_type CuK\a
_diffrn_radiation_wavelength 1.54178
_diffrn_reflns_av_R_equivalents 0.0000
_diffrn_reflns_av_sigmaI/netI 0.0762
_diffrn_reflns_limit_h_max 16
_diffrn_reflns_limit_h_min -16
_diffrn_reflns_limit_k_max 0
_diffrn_reflns_limit_k_min -13
_diffrn_reflns_limit_l_max 15
_diffrn_reflns_limit_l_min -33
_diffrn_reflns_number 7437
_diffrn_reflns_theta_full 72.18
_diffrn_reflns_theta_max 72.18
_diffrn_reflns_theta_min 5.16
_exptl_absorpt_coefficient_mu 0.747
_exptl_absorpt_correction_T_max 0.9432
_exptl_absorpt_correction_T_min 0.7859
_exptl_absorpt_correction_type numerical
_exptl_absorpt_process_details SADABS
_exptl_crystal_colour brown
_exptl_crystal_density_diffrn 1.176
_exptl_crystal_density_method 'not measured'
_exptl_crystal_description block
_exptl_crystal_F_000 1548
_exptl_crystal_size_max 0.241
_exptl_crystal_size_mid 0.189
_exptl_crystal_size_min 0.113
_refine_diff_density_max 0.542
_refine_diff_density_min -0.471
_refine_diff_density_rms 0.071
_refine_ls_extinction_method none
_refine_ls_goodness_of_fit_ref 1.036
_refine_ls_hydrogen_treatment constr
_refine_ls_matrix_type full
_refine_ls_number_parameters 499
_refine_ls_number_reflns 7437
_refine_ls_number_restraints 0
_refine_ls_restrained_S_all 1.036
_refine_ls_R_factor_all 0.0936
_refine_ls_R_factor_gt 0.0666
_refine_ls_shift/su_max 0.000
_refine_ls_shift/su_mean 0.000
_refine_ls_structure_factor_coef Fsqd
_refine_ls_weighting_details 'calc w=1/[\s^2^(Fo^2^)+(0.1028P)^2^+3.4339P] where P=(Fo^2^+2Fc^2^)/3'
_refine_ls_weighting_scheme calc
_refine_ls_wR_factor_gt 0.1760
_refine_ls_wR_factor_ref 0.1894
_reflns_number_gt 5557
_reflns_number_total 7437
_reflns_threshold_expression >2sigma(I)
_cod_data_source_file c4sc01035c2.cif
_cod_data_source_block twm152
_cod_depositor_comments
;
The following automatic conversions were performed:

'_symmetry_cell_setting' value 'Monoclinic' changed to 'monoclinic'
according to
/usr/data/users/saulius/crontab/automatic-downloads/rss-feeds/RSC/lib/dictionaries/cif_core.dic
dictionary named 'cif_core.dic' version 2.4.2 from
2011-04-26.

'_exptl_absorpt_correction_type' value 'Numerical'
changed to 'numerical' according to
/usr/data/users/saulius/crontab/automatic-downloads/rss-feeds/RSC/lib/dictionaries/cif_core.dic
dictionary named 'cif_core.dic' version 2.4.2 from 2011-04-26.

Automatic conversion script
Id: cif_fix_values 2281 2013-09-26 08:29:07Z andrius 

 Adding full bibliography for 1515907.cif.
;
_cod_original_sg_symbol_H-M P21/c
_cod_database_code 1515907

loop_
_symmetry_equiv_pos_as_xyz
'x, y, z'
'-x, y+1/2, -z+1/2'
'-x, -y, -z'
'x, -y-1/2, z-1/2'

loop_
_atom_site_label
_atom_site_type_symbol
_atom_site_fract_x
_atom_site_fract_y
_atom_site_fract_z
_atom_site_U_iso_or_equiv
_atom_site_adp_type
_atom_site_occupancy
_atom_site_symmetry_multiplicity
_atom_site_calc_flag
_atom_site_refinement_flags
_atom_site_disorder_assembly
_atom_site_disorder_group
Al1 Al 0.16311(6) -0.07679(6) -0.35134(3) 0.0198(2) Uani 1 1 d . . .
O1 O 0.14443(15) -0.02982(17) -0.42109(7) 0.0301(5) Uani 1 1 d . . .
O2 O 0.05950(15) 0.04344(17) -0.37362(8) 0.0350(5) Uani 1 1 d . . .
N1 N 0.28774(16) 0.01507(18) -0.31745(8) 0.0204(4) Uani 1 1 d . . .
N2 N 0.20620(16) -0.15678(18) -0.29071(8) 0.0202(4) Uani 1 1 d . . .
N3 N 0.06925(16) -0.21204(18) -0.37067(8) 0.0198(4) Uani 1 1 d . . .
C1 C 0.33724(18) -0.0171(2) -0.26780(10) 0.0193(5) Uani 1 1 d . . .
C2 C 0.29605(19) -0.1196(2) -0.25295(9) 0.0194(5) Uani 1 1 d . . .
C3 C 0.33865(19) -0.1892(2) -0.20992(10) 0.0220(5) Uani 1 1 d . . .
H3A H 0.3991 -0.1660 -0.1846 0.026 Uiso 1 1 calc R . .
C4 C 0.2908(2) -0.2941(2) -0.20463(10) 0.0230(5) Uani 1 1 d . . .
H4A H 0.3191 -0.3403 -0.1756 0.028 Uiso 1 1 calc R . .
C5 C 0.2005(2) -0.3296(2) -0.24285(10) 0.0233(5) Uani 1 1 d . . .
H5A H 0.1688 -0.3995 -0.2394 0.028 Uiso 1 1 calc R . .
C6 C 0.15834(19) -0.2605(2) -0.28590(10) 0.0202(5) Uani 1 1 d . . .
C7 C 0.07490(19) -0.2871(2) -0.33151(10) 0.0202(5) Uani 1 1 d . . .
C8 C 0.32156(19) 0.1173(2) -0.33840(10) 0.0209(5) Uani 1 1 d . . .
C9 C 0.3753(2) 0.1019(2) -0.37385(10) 0.0239(6) Uani 1 1 d . . .
C10 C 0.4083(2) 0.2009(3) -0.39360(11) 0.0279(6) Uani 1 1 d . . .
H10A H 0.4444 0.1919 -0.4167 0.033 Uiso 1 1 calc R . .
C11 C 0.3885(2) 0.3121(2) -0.37955(11) 0.0276(6) Uani 1 1 d . . .
H11A H 0.4115 0.3772 -0.3929 0.033 Uiso 1 1 calc R . .
C12 C 0.3345(2) 0.3259(2) -0.34554(10) 0.0267(6) Uani 1 1 d . . .
H12A H 0.3210 0.4010 -0.3364 0.032 Uiso 1 1 calc R . .
C13 C 0.2997(2) 0.2303(2) -0.32448(10) 0.0233(5) Uani 1 1 d . . .
C14 C 0.4019(2) -0.0174(2) -0.39017(11) 0.0261(6) Uani 1 1 d . . .
H14A H 0.3688 -0.0768 -0.3751 0.031 Uiso 1 1 calc R . .
C15 C 0.5188(2) -0.0403(3) -0.37088(13) 0.0386(7) Uani 1 1 d . . .
H15A H 0.5442 -0.0359 -0.3340 0.058 Uiso 1 1 calc R . .
H15B H 0.5529 0.0175 -0.3849 0.058 Uiso 1 1 calc R . .
H15C H 0.5324 -0.1167 -0.3816 0.058 Uiso 1 1 calc R . .
C16 C 0.3619(3) -0.0327(3) -0.44858(13) 0.0484(9) Uani 1 1 d . . .
H16A H 0.2888 -0.0184 -0.4612 0.073 Uiso 1 1 calc R . .
H16B H 0.3755 -0.1110 -0.4571 0.073 Uiso 1 1 calc R . .
H16C H 0.3963 0.0218 -0.4640 0.073 Uiso 1 1 calc R . .
C17 C 0.2387(2) 0.2536(2) -0.28808(11) 0.0295(6) Uani 1 1 d . . .
H17A H 0.2260 0.1786 -0.2740 0.035 Uiso 1 1 calc R . .
C18 C 0.1344(2) 0.3098(3) -0.31672(13) 0.0375(7) Uani 1 1 d . . .
H18A H 0.0965 0.2602 -0.3447 0.056 Uiso 1 1 calc R . .
H18B H 0.1454 0.3846 -0.3299 0.056 Uiso 1 1 calc R . .
H18C H 0.0957 0.3199 -0.2936 0.056 Uiso 1 1 calc R . .
C19 C 0.3005(3) 0.3315(3) -0.24335(12) 0.0424(8) Uani 1 1 d . . .
H19A H 0.3674 0.2976 -0.2270 0.064 Uiso 1 1 calc R . .
H19B H 0.2643 0.3379 -0.2189 0.064 Uiso 1 1 calc R . .
H19C H 0.3084 0.4078 -0.2561 0.064 Uiso 1 1 calc R . .
C20 C 0.42007(19) 0.0488(2) -0.22927(9) 0.0195(5) Uani 1 1 d . . .
C21 C 0.4090(2) 0.0678(2) -0.18104(10) 0.0232(5) Uani 1 1 d . . .
H21A H 0.3502 0.0410 -0.1747 0.028 Uiso 1 1 calc R . .
C22 C 0.4853(2) 0.1264(2) -0.14251(11) 0.0275(6) Uani 1 1 d . . .
H22A H 0.4771 0.1389 -0.1107 0.033 Uiso 1 1 calc R . .
C23 C 0.5732(2) 0.1659(2) -0.15153(11) 0.0284(6) Uani 1 1 d . . .
H23A H 0.6247 0.2039 -0.1257 0.034 Uiso 1 1 calc R . .
C24 C 0.5845(2) 0.1487(2) -0.19897(11) 0.0270(6) Uani 1 1 d . . .
H24A H 0.6436 0.1757 -0.2050 0.032 Uiso 1 1 calc R . .
C25 C 0.5085(2) 0.0914(2) -0.23795(10) 0.0235(5) Uani 1 1 d . . .
H25A H 0.5166 0.0814 -0.2699 0.028 Uiso 1 1 calc R . .
C26 C 0.00167(19) -0.3825(2) -0.33243(10) 0.0240(6) Uani 1 1 d . . .
C27 C -0.0329(2) -0.3954(2) -0.29002(11) 0.0282(6) Uani 1 1 d . . .
H27A H -0.0112 -0.3424 -0.2630 0.034 Uiso 1 1 calc R . .
C28 C -0.0989(2) -0.4854(3) -0.28771(13) 0.0359(7) Uani 1 1 d . . .
H28A H -0.1195 -0.4933 -0.2589 0.043 Uiso 1 1 calc R . .
C29 C -0.1342(2) -0.5637(3) -0.32794(13) 0.0375(7) Uani 1 1 d . . .
H29A H -0.1782 -0.6245 -0.3264 0.045 Uiso 1 1 calc R . .
C30 C -0.1027(2) -0.5498(3) -0.37067(13) 0.0344(7) Uani 1 1 d . . .
H30A H -0.1269 -0.6014 -0.3981 0.041 Uiso 1 1 calc R . .
C31 C -0.0362(2) -0.4609(2) -0.37331(11) 0.0264(6) Uani 1 1 d . . .
H31A H -0.0164 -0.4532 -0.4024 0.032 Uiso 1 1 calc R . .
C32 C -0.0043(2) -0.2312(2) -0.42092(10) 0.0212(5) Uani 1 1 d . . .
C33 C 0.0331(2) -0.2748(2) -0.45942(10) 0.0235(5) Uani 1 1 d . . .
C34 C -0.0367(2) -0.2929(2) -0.50831(11) 0.0280(6) Uani 1 1 d . . .
H34A H -0.0133 -0.3234 -0.5338 0.034 Uiso 1 1 calc R . .
C35 C -0.1410(2) -0.2664(3) -0.51982(11) 0.0326(7) Uani 1 1 d . . .
H35A H -0.1869 -0.2790 -0.5527 0.039 Uiso 1 1 calc R . .
C36 C -0.1756(2) -0.2214(3) -0.48212(11) 0.0312(6) Uani 1 1 d . . .
H36A H -0.2452 -0.2023 -0.4903 0.037 Uiso 1 1 calc R . .
C37 C -0.1093(2) -0.2034(2) -0.43181(11) 0.0262(6) Uani 1 1 d . . .
C38 C 0.1469(2) -0.3060(2) -0.44817(11) 0.0266(6) Uani 1 1 d . . .
H38A H 0.1871 -0.2554 -0.4200 0.032 Uiso 1 1 calc R . .
C39 C 0.1693(3) -0.4309(3) -0.4298(3) 0.099(2) Uani 1 1 d . . .
H39A H 0.2412 -0.4474 -0.4231 0.148 Uiso 1 1 calc R . .
H39B H 0.1283 -0.4831 -0.4559 0.148 Uiso 1 1 calc R . .
H39C H 0.1524 -0.4414 -0.3989 0.148 Uiso 1 1 calc R . .
C40 C 0.1848(3) -0.2837(6) -0.49263(15) 0.0855(19) Uani 1 1 d . . .
H40A H 0.2589 -0.2879 -0.4812 0.128 Uiso 1 1 calc R . .
H40B H 0.1631 -0.2073 -0.5064 0.128 Uiso 1 1 calc R . .
H40C H 0.1566 -0.3415 -0.5188 0.128 Uiso 1 1 calc R . .
C41 C -0.1543(2) -0.1582(3) -0.39161(12) 0.0336(7) Uani 1 1 d . . .
H41A H -0.0990 -0.1573 -0.3583 0.040 Uiso 1 1 calc R . .
C42 C -0.1961(2) -0.0330(3) -0.40375(13) 0.0424(8) Uani 1 1 d . . .
H42A H -0.1404 0.0189 -0.4028 0.064 Uiso 1 1 calc R . .
H42B H -0.2269 -0.0087 -0.3787 0.064 Uiso 1 1 calc R . .
H42C H -0.2472 -0.0310 -0.4373 0.064 Uiso 1 1 calc R . .
C43 C -0.2402(2) -0.2405(3) -0.38739(14) 0.0444(8) Uani 1 1 d . . .
H43A H -0.2124 -0.3176 -0.3784 0.067 Uiso 1 1 calc R . .
H43B H -0.2950 -0.2431 -0.4198 0.067 Uiso 1 1 calc R . .
H43C H -0.2667 -0.2120 -0.3613 0.067 Uiso 1 1 calc R . .
C44 C 0.0758(2) 0.0384(3) -0.41678(12) 0.0365(7) Uani 1 1 d . . .
H44 H 0.0271 0.0775 -0.4409 0.044 Uiso 1 1 d R . .
C45 C 0.3765(12) -0.196(2) -0.0595(5) 0.232(12) Uani 0.760(10) 1 d P A 1
H45A H 0.3706 -0.2796 -0.0607 0.348 Uiso 0.760(10) 1 calc PR A 1
H45B H 0.3877 -0.1684 -0.0902 0.348 Uiso 0.760(10) 1 calc PR A 1
H45C H 0.3140 -0.1624 -0.0571 0.348 Uiso 0.760(10) 1 calc PR A 1
C46 C 0.4671(6) -0.1602(7) -0.0130(2) 0.082(2) Uani 0.760(10) 1 d P A 1
H46A H 0.4547 -0.1820 0.0186 0.098 Uiso 0.760(10) 1 calc PR A 1
H46B H 0.5303 -0.1975 -0.0136 0.098 Uiso 0.760(10) 1 calc PR A 1
C47 C 0.4737(14) -0.0468(9) -0.0162(4) 0.215(9) Uani 0.760(10) 1 d P . 1
H47A H 0.4020 -0.0222 -0.0267 0.258 Uiso 0.760(10) 1 calc PR A 1
H47B H 0.4942 -0.0368 -0.0465 0.258 Uiso 0.760(10) 1 calc PR A 1
C45A C 0.3745(11) -0.2198(11) -0.0608(6) 0.021(3) Uiso 0.240(10) 1 d P A 2
H45D H 0.3070 -0.2344 -0.0850 0.031 Uiso 0.240(10) 1 calc PR A 2
H45E H 0.3858 -0.2697 -0.0315 0.031 Uiso 0.240(10) 1 calc PR A 2
H45F H 0.4259 -0.2356 -0.0768 0.031 Uiso 0.240(10) 1 calc PR A 2
C46A C 0.3831(16) -0.0784(19) -0.0419(8) 0.065(6) Uiso 0.240(10) 1 d P A 2
H46C H 0.3698 -0.0371 -0.0742 0.078 Uiso 0.240(10) 1 calc PR A 2
H46D H 0.3204 -0.0685 -0.0332 0.078 Uiso 0.240(10) 1 calc PR A 2
C47A C 0.4613(14) 0.007(2) -0.0024(9) 0.057(5) Uiso 0.240(10) 1 d P . 2
H47E H 0.4439 0.0867 -0.0139 0.069 Uiso 0.240(10) 1 calc PR A 2
H47F H 0.4514 -0.0012 0.0307 0.069 Uiso 0.240(10) 1 calc PR A 2

loop_
_atom_site_aniso_label
_atom_site_aniso_U_11
_atom_site_aniso_U_22
_atom_site_aniso_U_33
_atom_site_aniso_U_23
_atom_site_aniso_U_13
_atom_site_aniso_U_12
Al1 0.0197(4) 0.0152(4) 0.0206(4) -0.0005(3) 0.0014(3) 0.0000(3)
O1 0.0339(10) 0.0266(10) 0.0239(10) 0.0032(8) 0.0011(8) -0.0066(9)
O2 0.0250(10) 0.0227(10) 0.0463(13) 0.0050(9) -0.0032(9) 0.0021(8)
N1 0.0211(10) 0.0167(10) 0.0205(11) 0.0006(8) 0.0027(8) 0.0009(8)
N2 0.0195(10) 0.0155(10) 0.0216(11) -0.0010(8) 0.0014(8) -0.0008(8)
N3 0.0175(10) 0.0178(10) 0.0219(11) -0.0001(8) 0.0034(8) 0.0003(8)
C1 0.0178(11) 0.0163(12) 0.0216(13) -0.0017(9) 0.0033(9) 0.0021(9)
C2 0.0194(12) 0.0162(12) 0.0194(12) -0.0011(9) 0.0020(9) 0.0011(10)
C3 0.0207(12) 0.0203(13) 0.0218(13) -0.0016(10) 0.0025(10) 0.0017(10)
C4 0.0249(13) 0.0212(13) 0.0212(13) 0.0043(10) 0.0051(10) 0.0034(10)
C5 0.0251(13) 0.0173(12) 0.0275(14) 0.0014(10) 0.0085(11) -0.0008(10)
C6 0.0203(12) 0.0154(12) 0.0250(13) -0.0019(10) 0.0075(10) 0.0022(10)
C7 0.0187(12) 0.0162(12) 0.0244(13) -0.0002(10) 0.0053(10) 0.0012(10)
C8 0.0180(12) 0.0178(12) 0.0212(12) 0.0023(10) -0.0014(9) -0.0011(10)
C9 0.0205(12) 0.0234(13) 0.0217(13) 0.0013(10) -0.0013(10) -0.0008(10)
C10 0.0219(13) 0.0327(15) 0.0260(14) 0.0060(11) 0.0038(10) -0.0029(11)
C11 0.0233(13) 0.0221(14) 0.0305(15) 0.0094(11) -0.0007(11) -0.0051(10)
C12 0.0278(14) 0.0166(13) 0.0265(14) 0.0011(10) -0.0036(11) 0.0006(10)
C13 0.0222(12) 0.0209(13) 0.0199(13) 0.0005(10) -0.0025(10) 0.0000(10)
C14 0.0251(13) 0.0241(14) 0.0290(14) -0.0009(11) 0.0087(11) -0.0019(11)
C15 0.0334(16) 0.0354(17) 0.0397(18) -0.0037(13) 0.0019(13) 0.0068(13)
C16 0.049(2) 0.053(2) 0.0358(18) -0.0115(16) 0.0044(15) 0.0097(17)
C17 0.0385(16) 0.0172(13) 0.0312(15) 0.0006(11) 0.0093(12) 0.0039(11)
C18 0.0373(17) 0.0321(16) 0.0445(19) 0.0005(13) 0.0152(14) 0.0071(13)
C19 0.061(2) 0.0275(16) 0.0324(17) -0.0039(13) 0.0073(15) 0.0071(15)
C20 0.0204(12) 0.0128(11) 0.0215(13) 0.0011(9) 0.0016(10) 0.0021(9)
C21 0.0232(13) 0.0203(13) 0.0238(13) -0.0005(10) 0.0043(10) -0.0020(10)
C22 0.0306(14) 0.0232(13) 0.0248(14) -0.0022(11) 0.0037(11) -0.0016(11)
C23 0.0286(14) 0.0187(13) 0.0284(14) -0.0013(11) -0.0034(11) -0.0024(11)
C24 0.0220(13) 0.0215(14) 0.0325(15) 0.0020(11) 0.0019(11) -0.0040(10)
C25 0.0244(13) 0.0205(13) 0.0235(13) 0.0020(10) 0.0049(10) 0.0005(10)
C26 0.0167(12) 0.0219(13) 0.0299(14) 0.0012(11) 0.0027(10) 0.0011(10)
C27 0.0239(13) 0.0268(14) 0.0324(15) 0.0038(12) 0.0073(11) -0.0006(11)
C28 0.0294(15) 0.0375(17) 0.0425(18) 0.0099(14) 0.0139(13) 0.0007(13)
C29 0.0272(14) 0.0299(16) 0.056(2) 0.0025(14) 0.0149(14) -0.0107(12)
C30 0.0269(14) 0.0249(15) 0.0475(18) -0.0059(13) 0.0070(13) -0.0088(12)
C31 0.0242(13) 0.0253(14) 0.0275(14) -0.0009(11) 0.0054(11) -0.0015(11)
C32 0.0222(12) 0.0165(12) 0.0219(13) 0.0003(9) 0.0033(10) -0.0025(10)
C33 0.0231(13) 0.0188(13) 0.0266(14) 0.0000(10) 0.0055(11) -0.0024(10)
C34 0.0300(14) 0.0239(14) 0.0277(15) -0.0041(11) 0.0065(11) -0.0041(11)
C35 0.0306(15) 0.0302(15) 0.0278(15) 0.0001(12) -0.0031(12) -0.0017(12)
C36 0.0222(13) 0.0330(16) 0.0312(15) 0.0019(12) -0.0012(11) 0.0018(11)
C37 0.0244(13) 0.0244(13) 0.0271(14) 0.0008(11) 0.0048(11) 0.0005(11)
C38 0.0227(13) 0.0243(14) 0.0321(15) -0.0078(11) 0.0081(11) -0.0034(11)
C39 0.0293(19) 0.029(2) 0.237(7) 0.013(3) 0.043(3) 0.0044(16)
C40 0.0333(19) 0.192(6) 0.035(2) -0.003(3) 0.0158(16) -0.001(3)
C41 0.0228(14) 0.0426(18) 0.0318(16) -0.0005(13) 0.0039(12) 0.0064(12)
C42 0.0301(16) 0.047(2) 0.0452(19) -0.0093(15) 0.0057(14) 0.0117(14)
C43 0.0280(16) 0.062(2) 0.0443(19) 0.0056(16) 0.0129(14) 0.0066(15)
C44 0.0332(15) 0.0268(15) 0.0365(17) 0.0097(12) -0.0063(13) -0.0016(13)
C45 0.113(9) 0.51(4) 0.073(7) -0.014(12) 0.029(6) 0.099(15)
C46 0.093(5) 0.110(6) 0.053(4) -0.004(4) 0.037(4) 0.015(4)
C47 0.49(3) 0.120(7) 0.129(8) -0.108(7) 0.223(13) -0.207(12)

loop_
_atom_type_symbol
_atom_type_description
_atom_type_scat_dispersion_real
_atom_type_scat_dispersion_imag
_atom_type_scat_source
C C 0.0181 0.0091 'International Tables Vol C Tables 4.2.6.8 and 6.1.1.4'
H H 0.0000 0.0000 'International Tables Vol C Tables 4.2.6.8 and 6.1.1.4'
Al Al 0.2130 0.2455 'International Tables Vol C Tables 4.2.6.8 and 6.1.1.4'
N N 0.0311 0.0180 'International Tables Vol C Tables 4.2.6.8 and 6.1.1.4'
O O 0.0492 0.0322 'International Tables Vol C Tables 4.2.6.8 and 6.1.1.4'

loop_
_geom_angle_atom_site_label_1
_geom_angle_atom_site_label_2
_geom_angle_atom_site_label_3
_geom_angle
_geom_angle_site_symmetry_1
_geom_angle_site_symmetry_3
N2 Al1 O2 129.32(10) . .
N2 Al1 O1 161.56(10) . .
O2 Al1 O1 68.90(10) . .
N2 Al1 N1 82.09(9) . .
O2 Al1 N1 101.82(9) . .
O1 Al1 N1 97.82(9) . .
N2 Al1 N3 80.84(9) . .
O2 Al1 N3 97.30(9) . .
O1 Al1 N3 95.00(9) . .
N1 Al1 N3 159.83(9) . .
N2 Al1 C44 163.83(12) . .
O2 Al1 C44 34.83(11) . .
O1 Al1 C44 34.09(11) . .
N1 Al1 C44 102.73(10) . .
N3 Al1 C44 96.62(10) . .
C44 O1 Al1 86.47(18) . .
C44 O2 Al1 85.95(18) . .
C1 N1 C8 120.0(2) . .
C1 N1 Al1 113.76(17) . .
C8 N1 Al1 125.87(16) . .
C6 N2 C2 121.4(2) . .
C6 N2 Al1 119.76(17) . .
C2 N2 Al1 118.22(17) . .
C7 N3 C32 120.5(2) . .
C7 N3 Al1 114.73(17) . .
C32 N3 Al1 124.74(16) . .
N1 C1 C2 113.5(2) . .
N1 C1 C20 126.5(2) . .
C2 C1 C20 119.8(2) . .
C3 C2 N2 119.0(2) . .
C3 C2 C1 128.7(2) . .
N2 C2 C1 112.0(2) . .
C2 C3 C4 120.0(2) . .
C2 C3 H3A 120.0 . .
C4 C3 H3A 120.0 . .
C5 C4 C3 120.0(2) . .
C5 C4 H4A 120.0 . .
C3 C4 H4A 120.0 . .
C6 C5 C4 119.9(2) . .
C6 C5 H5A 120.0 . .
C4 C5 H5A 120.0 . .
N2 C6 C5 119.6(2) . .
N2 C6 C7 111.5(2) . .
C5 C6 C7 128.5(2) . .
N3 C7 C6 112.6(2) . .
N3 C7 C26 126.2(2) . .
C6 C7 C26 121.1(2) . .
C13 C8 C9 120.6(2) . .
C13 C8 N1 120.6(2) . .
C9 C8 N1 118.8(2) . .
C10 C9 C8 118.4(2) . .
C10 C9 C14 118.4(2) . .
C8 C9 C14 123.2(2) . .
C11 C10 C9 121.4(3) . .
C11 C10 H10A 119.3 . .
C9 C10 H10A 119.3 . .
C12 C11 C10 119.6(3) . .
C12 C11 H11A 120.2 . .
C10 C11 H11A 120.2 . .
C11 C12 C13 121.7(3) . .
C11 C12 H12A 119.2 . .
C13 C12 H12A 119.2 . .
C12 C13 C8 118.3(3) . .
C12 C13 C17 118.2(2) . .
C8 C13 C17 123.5(2) . .
C9 C14 C16 112.1(2) . .
C9 C14 C15 112.0(2) . .
C16 C14 C15 108.6(3) . .
C9 C14 H14A 108.0 . .
C16 C14 H14A 108.0 . .
C15 C14 H14A 108.0 . .
C14 C15 H15A 109.5 . .
C14 C15 H15B 109.5 . .
H15A C15 H15B 109.5 . .
C14 C15 H15C 109.5 . .
H15A C15 H15C 109.5 . .
H15B C15 H15C 109.5 . .
C14 C16 H16A 109.5 . .
C14 C16 H16B 109.5 . .
H16A C16 H16B 109.5 . .
C14 C16 H16C 109.5 . .
H16A C16 H16C 109.5 . .
H16B C16 H16C 109.5 . .
C13 C17 C18 110.8(2) . .
C13 C17 C19 110.8(3) . .
C18 C17 C19 110.3(2) . .
C13 C17 H17A 108.3 . .
C18 C17 H17A 108.3 . .
C19 C17 H17A 108.3 . .
C17 C18 H18A 109.5 . .
C17 C18 H18B 109.5 . .
H18A C18 H18B 109.5 . .
C17 C18 H18C 109.5 . .
H18A C18 H18C 109.5 . .
H18B C18 H18C 109.5 . .
C17 C19 H19A 109.5 . .
C17 C19 H19B 109.5 . .
H19A C19 H19B 109.5 . .
C17 C19 H19C 109.5 . .
H19A C19 H19C 109.5 . .
H19B C19 H19C 109.5 . .
C25 C20 C21 118.4(2) . .
C25 C20 C1 124.0(2) . .
C21 C20 C1 117.6(2) . .
C22 C21 C20 120.7(2) . .
C22 C21 H21A 119.7 . .
C20 C21 H21A 119.7 . .
C23 C22 C21 120.0(3) . .
C23 C22 H22A 120.0 . .
C21 C22 H22A 120.0 . .
C24 C23 C22 119.8(3) . .
C24 C23 H23A 120.1 . .
C22 C23 H23A 120.1 . .
C23 C24 C25 120.8(3) . .
C23 C24 H24A 119.6 . .
C25 C24 H24A 119.6 . .
C24 C25 C20 120.3(3) . .
C24 C25 H25A 119.9 . .
C20 C25 H25A 119.9 . .
C31 C26 C27 117.7(2) . .
C31 C26 C7 123.9(2) . .
C27 C26 C7 118.4(2) . .
C28 C27 C26 121.2(3) . .
C28 C27 H27A 119.4 . .
C26 C27 H27A 119.4 . .
C29 C28 C27 120.5(3) . .
C29 C28 H28A 119.7 . .
C27 C28 H28A 119.7 . .
C28 C29 C30 118.7(3) . .
C28 C29 H29A 120.7 . .
C30 C29 H29A 120.7 . .
C31 C30 C29 121.4(3) . .
C31 C30 H30A 119.3 . .
C29 C30 H30A 119.3 . .
C30 C31 C26 120.4(3) . .
C30 C31 H31A 119.8 . .
C26 C31 H31A 119.8 . .
C37 C32 C33 121.1(2) . .
C37 C32 N3 121.1(2) . .
C33 C32 N3 117.7(2) . .
C34 C33 C32 118.5(2) . .
C34 C33 C38 119.6(2) . .
C32 C33 C38 121.8(2) . .
C33 C34 C35 121.2(3) . .
C33 C34 H34A 119.4 . .
C35 C34 H34A 119.4 . .
C36 C35 C34 119.4(3) . .
C36 C35 H35A 120.3 . .
C34 C35 H35A 120.3 . .
C35 C36 C37 122.0(3) . .
C35 C36 H36A 119.0 . .
C37 C36 H36A 119.0 . .
C36 C37 C32 117.6(3) . .
C36 C37 C41 118.9(2) . .
C32 C37 C41 123.4(2) . .
C40 C38 C39 110.3(4) . .
C40 C38 C33 113.4(3) . .
C39 C38 C33 111.7(2) . .
C40 C38 H38A 107.0 . .
C39 C38 H38A 107.0 . .
C33 C38 H38A 107.0 . .
C38 C39 H39A 109.5 . .
C38 C39 H39B 109.5 . .
H39A C39 H39B 109.5 . .
C38 C39 H39C 109.5 . .
H39A C39 H39C 109.5 . .
H39B C39 H39C 109.5 . .
C38 C40 H40A 109.5 . .
C38 C40 H40B 109.5 . .
H40A C40 H40B 109.5 . .
C38 C40 H40C 109.5 . .
H40A C40 H40C 109.5 . .
H40B C40 H40C 109.5 . .
C37 C41 C42 111.6(3) . .
C37 C41 C43 110.4(3) . .
C42 C41 C43 110.3(3) . .
C37 C41 H41A 108.2 . .
C42 C41 H41A 108.2 . .
C43 C41 H41A 108.2 . .
C41 C42 H42A 109.5 . .
C41 C42 H42B 109.5 . .
H42A C42 H42B 109.5 . .
C41 C42 H42C 109.5 . .
H42A C42 H42C 109.5 . .
H42B C42 H42C 109.5 . .
C41 C43 H43A 109.5 . .
C41 C43 H43B 109.5 . .
H43A C43 H43B 109.5 . .
C41 C43 H43C 109.5 . .
H43A C43 H43C 109.5 . .
H43B C43 H43C 109.5 . .
O1 C44 O2 118.6(3) . .
O1 C44 Al1 59.44(14) . .
O2 C44 Al1 59.22(14) . .
O1 C44 H44 129.8 . .
O2 C44 H44 110.7 . .
Al1 C44 H44 165.3 . .
C46 C45 H45A 109.5 . .
C46 C45 H45B 109.5 . .
H45A C45 H45B 109.5 . .
C46 C45 H45C 109.5 . .
H45A C45 H45C 109.5 . .
H45B C45 H45C 109.5 . .
C47 C46 C45 105.4(12) . .
C47 C46 H46A 110.7 . .
C45 C46 H46A 110.7 . .
C47 C46 H46B 110.7 . .
C45 C46 H46B 110.7 . .
H46A C46 H46B 108.8 . .
C46 C47 C47 137.2(18) . 3_655
C46 C47 H47A 102.8 . .
C47 C47 H47A 102.8 3_655 .
C46 C47 H47B 102.8 . .
C47 C47 H47B 102.8 3_655 .
H47A C47 H47B 105.0 . .
C46A C45A H45D 109.5 . .
C46A C45A H45E 109.5 . .
H45D C45A H45E 109.5 . .
C46A C45A H45F 109.5 . .
H45D C45A H45F 109.5 . .
H45E C45A H45F 109.5 . .
C47A C46A C45A 139.6(16) . .
C47A C46A H46C 102.2 . .
C45A C46A H46C 102.2 . .
C47A C46A H46D 102.2 . .
C45A C46A H46D 102.2 . .
H46C C46A H46D 104.8 . .
C47A C47A C46A 115(3) 3_655 .
C47A C47A H47E 108.4 3_655 .
C46A C47A H47E 108.4 . .
C47A C47A H47F 108.4 3_655 .
C46A C47A H47F 108.4 . .
H47E C47A H47F 107.5 . .

loop_
_geom_bond_atom_site_label_1
_geom_bond_atom_site_label_2
_geom_bond_distance
_geom_bond_site_symmetry_2
Al1 N2 1.824(2) .
Al1 O2 1.926(2) .
Al1 O1 1.929(2) .
Al1 N1 1.960(2) .
Al1 N3 1.969(2) .
Al1 C44 2.236(3) .
O1 C44 1.256(4) .
O2 C44 1.280(4) .
N1 C1 1.362(3) .
N1 C8 1.445(3) .
N2 C6 1.382(3) .
N2 C2 1.392(3) .
N3 C7 1.360(3) .
N3 C32 1.437(3) .
C1 C2 1.418(4) .
C1 C20 1.480(3) .
C2 C3 1.387(4) .
C3 C4 1.397(4) .
C3 H3A 0.9300 .
C4 C5 1.395(4) .
C4 H4A 0.9300 .
C5 C6 1.383(4) .
C5 H5A 0.9300 .
C6 C7 1.427(4) .
C7 C26 1.476(4) .
C8 C13 1.407(4) .
C8 C9 1.412(4) .
C9 C10 1.394(4) .
C9 C14 1.517(4) .
C10 C11 1.381(4) .
C10 H10A 0.9300 .
C11 C12 1.379(4) .
C11 H11A 0.9300 .
C12 C13 1.393(4) .
C12 H12A 0.9300 .
C13 C17 1.522(4) .
C14 C16 1.530(4) .
C14 C15 1.535(4) .
C14 H14A 0.9800 .
C15 H15A 0.9600 .
C15 H15B 0.9600 .
C15 H15C 0.9600 .
C16 H16A 0.9600 .
C16 H16B 0.9600 .
C16 H16C 0.9600 .
C17 C18 1.529(4) .
C17 C19 1.530(4) .
C17 H17A 0.9800 .
C18 H18A 0.9600 .
C18 H18B 0.9600 .
C18 H18C 0.9600 .
C19 H19A 0.9600 .
C19 H19B 0.9600 .
C19 H19C 0.9600 .
C20 C25 1.396(4) .
C20 C21 1.402(4) .
C21 C22 1.393(4) .
C21 H21A 0.9300 .
C22 C23 1.381(4) .
C22 H22A 0.9300 .
C23 C24 1.378(4) .
C23 H23A 0.9300 .
C24 C25 1.390(4) .
C24 H24A 0.9300 .
C25 H25A 0.9300 .
C26 C31 1.399(4) .
C26 C27 1.404(4) .
C27 C28 1.384(4) .
C27 H27A 0.9300 .
C28 C29 1.383(5) .
C28 H28A 0.9300 .
C29 C30 1.388(5) .
C29 H29A 0.9300 .
C30 C31 1.383(4) .
C30 H30A 0.9300 .
C31 H31A 0.9300 .
C32 C37 1.405(4) .
C32 C33 1.410(4) .
C33 C34 1.388(4) .
C33 C38 1.528(4) .
C34 C35 1.390(4) .
C34 H34A 0.9300 .
C35 C36 1.375(4) .
C35 H35A 0.9300 .
C36 C37 1.401(4) .
C36 H36A 0.9300 .
C37 C41 1.522(4) .
C38 C40 1.499(5) .
C38 C39 1.512(5) .
C38 H38A 0.9800 .
C39 H39A 0.9600 .
C39 H39B 0.9600 .
C39 H39C 0.9600 .
C40 H40A 0.9600 .
C40 H40B 0.9600 .
C40 H40C 0.9600 .
C41 C42 1.537(4) .
C41 C43 1.539(5) .
C41 H41A 0.9800 .
C42 H42A 0.9600 .
C42 H42B 0.9600 .
C42 H42C 0.9600 .
C43 H43A 0.9600 .
C43 H43B 0.9600 .
C43 H43C 0.9600 .
C44 H44 0.8929 .
C45 C46 1.518(17) .
C45 H45A 0.9600 .
C45 H45B 0.9600 .
C45 H45C 0.9600 .
C46 C47 1.305(12) .
C46 H46A 0.9700 .
C46 H46B 0.9700 .
C47 C47 1.428(13) 3_655
C47 H47A 0.9700 .
C47 H47B 0.9700 .
C45A C46A 1.69(3) .
C45A H45D 0.9600 .
C45A H45E 0.9600 .
C45A H45F 0.9600 .
C46A C47A 1.59(3) .
C46A H46C 0.9700 .
C46A H46D 0.9700 .
C47A C47A 1.04(3) 3_655
C47A H47E 0.9700 .
C47A H47F 0.9700 .

loop_
_geom_torsion_atom_site_label_1
_geom_torsion_atom_site_label_2
_geom_torsion_atom_site_label_3
_geom_torsion_atom_site_label_4
_geom_torsion
_geom_torsion_site_symmetry_4
N2 Al1 O1 C44 170.4(3) .
O2 Al1 O1 C44 -1.49(16) .
N1 Al1 O1 C44 -101.19(17) .
N3 Al1 O1 C44 94.43(17) .
N2 Al1 O2 C44 -175.22(17) .
O1 Al1 O2 C44 1.46(16) .
N1 Al1 O2 C44 95.37(17) .
N3 Al1 O2 C44 -91.11(17) .
N2 Al1 N1 C1 -4.54(18) .
O2 Al1 N1 C1 124.10(18) .
O1 Al1 N1 C1 -165.92(17) .
N3 Al1 N1 C1 -37.0(4) .
C44 Al1 N1 C1 159.76(18) .
N2 Al1 N1 C8 -177.1(2) .
O2 Al1 N1 C8 -48.4(2) .
O1 Al1 N1 C8 21.5(2) .
N3 Al1 N1 C8 150.5(3) .
C44 Al1 N1 C8 -12.8(2) .
O2 Al1 N2 C6 90.5(2) .
O1 Al1 N2 C6 -79.6(4) .
N1 Al1 N2 C6 -170.7(2) .
N3 Al1 N2 C6 -1.45(18) .
C44 Al1 N2 C6 80.7(4) .
O2 Al1 N2 C2 -98.4(2) .
O1 Al1 N2 C2 91.5(3) .
N1 Al1 N2 C2 0.45(18) .
N3 Al1 N2 C2 169.66(19) .
C44 Al1 N2 C2 -108.2(4) .
N2 Al1 N3 C7 5.46(18) .
O2 Al1 N3 C7 -123.32(18) .
O1 Al1 N3 C7 167.35(17) .
N1 Al1 N3 C7 38.0(4) .
C44 Al1 N3 C7 -158.41(19) .
N2 Al1 N3 C32 -177.4(2) .
O2 Al1 N3 C32 53.8(2) .
O1 Al1 N3 C32 -15.5(2) .
N1 Al1 N3 C32 -144.9(3) .
C44 Al1 N3 C32 18.7(2) .
C8 N1 C1 C2 -179.4(2) .
Al1 N1 C1 C2 7.6(3) .
C8 N1 C1 C20 5.8(4) .
Al1 N1 C1 C20 -167.19(19) .
C6 N2 C2 C3 0.7(4) .
Al1 N2 C2 C3 -170.31(19) .
C6 N2 C2 C1 174.5(2) .
Al1 N2 C2 C1 3.5(3) .
N1 C1 C2 C3 165.9(3) .
C20 C1 C2 C3 -18.9(4) .
N1 C1 C2 N2 -7.1(3) .
C20 C1 C2 N2 168.0(2) .
N2 C2 C3 C4 -0.8(4) .
C1 C2 C3 C4 -173.4(2) .
C2 C3 C4 C5 0.6(4) .
C3 C4 C5 C6 -0.2(4) .
C2 N2 C6 C5 -0.3(4) .
Al1 N2 C6 C5 170.51(19) .
C2 N2 C6 C7 -173.4(2) .
Al1 N2 C6 C7 -2.5(3) .
C4 C5 C6 N2 0.1(4) .
C4 C5 C6 C7 171.8(2) .
C32 N3 C7 C6 174.6(2) .
Al1 N3 C7 C6 -8.2(3) .
C32 N3 C7 C26 -9.2(4) .
Al1 N3 C7 C26 168.1(2) .
N2 C6 C7 N3 6.9(3) .
C5 C6 C7 N3 -165.4(2) .
N2 C6 C7 C26 -169.6(2) .
C5 C6 C7 C26 18.1(4) .
C1 N1 C8 C13 -74.4(3) .
Al1 N1 C8 C13 97.7(3) .
C1 N1 C8 C9 106.7(3) .
Al1 N1 C8 C9 -81.1(3) .
C13 C8 C9 C10 1.6(4) .
N1 C8 C9 C10 -179.5(2) .
C13 C8 C9 C14 179.6(2) .
N1 C8 C9 C14 -1.6(4) .
C8 C9 C10 C11 -0.7(4) .
C14 C9 C10 C11 -178.7(2) .
C9 C10 C11 C12 -0.4(4) .
C10 C11 C12 C13 0.5(4) .
C11 C12 C13 C8 0.5(4) .
C11 C12 C13 C17 -178.8(2) .
C9 C8 C13 C12 -1.6(4) .
N1 C8 C13 C12 179.6(2) .
C9 C8 C13 C17 177.7(2) .
N1 C8 C13 C17 -1.1(4) .
C10 C9 C14 C16 -56.9(3) .
C8 C9 C14 C16 125.2(3) .
C10 C9 C14 C15 65.4(3) .
C8 C9 C14 C15 -112.5(3) .
C12 C13 C17 C18 67.0(3) .
C8 C13 C17 C18 -112.3(3) .
C12 C13 C17 C19 -55.8(3) .
C8 C13 C17 C19 125.0(3) .
N1 C1 C20 C25 -50.5(4) .
C2 C1 C20 C25 135.0(3) .
N1 C1 C20 C21 130.3(3) .
C2 C1 C20 C21 -44.2(3) .
C25 C20 C21 C22 -0.9(4) .
C1 C20 C21 C22 178.3(2) .
C20 C21 C22 C23 -0.4(4) .
C21 C22 C23 C24 1.0(4) .
C22 C23 C24 C25 -0.3(4) .
C23 C24 C25 C20 -1.0(4) .
C21 C20 C25 C24 1.5(4) .
C1 C20 C25 C24 -177.6(2) .
N3 C7 C26 C31 45.1(4) .
C6 C7 C26 C31 -138.9(3) .
N3 C7 C26 C27 -134.5(3) .
C6 C7 C26 C27 41.5(3) .
C31 C26 C27 C28 2.6(4) .
C7 C26 C27 C28 -177.8(2) .
C26 C27 C28 C29 -1.5(4) .
C27 C28 C29 C30 -0.3(5) .
C28 C29 C30 C31 0.9(5) .
C29 C30 C31 C26 0.3(4) .
C27 C26 C31 C30 -2.0(4) .
C7 C26 C31 C30 178.4(3) .
C7 N3 C32 C37 77.4(3) .
Al1 N3 C32 C37 -99.5(3) .
C7 N3 C32 C33 -104.9(3) .
Al1 N3 C32 C33 78.1(3) .
C37 C32 C33 C34 -1.8(4) .
N3 C32 C33 C34 -179.5(2) .
C37 C32 C33 C38 -179.7(2) .
N3 C32 C33 C38 2.6(4) .
C32 C33 C34 C35 1.5(4) .
C38 C33 C34 C35 179.5(3) .
C33 C34 C35 C36 0.0(4) .
C34 C35 C36 C37 -1.3(5) .
C35 C36 C37 C32 1.1(4) .
C35 C36 C37 C41 -177.3(3) .
C33 C32 C37 C36 0.5(4) .
N3 C32 C37 C36 178.1(2) .
C33 C32 C37 C41 178.8(3) .
N3 C32 C37 C41 -3.6(4) .
C34 C33 C38 C40 35.4(4) .
C32 C33 C38 C40 -146.7(4) .
C34 C33 C38 C39 -90.0(4) .
C32 C33 C38 C39 87.9(4) .
C36 C37 C41 C42 -66.0(3) .
C32 C37 C41 C42 115.7(3) .
C36 C37 C41 C43 57.0(4) .
C32 C37 C41 C43 -121.3(3) .
Al1 O1 C44 O2 2.4(3) .
Al1 O2 C44 O1 -2.4(3) .
N2 Al1 C44 O1 -169.0(3) .
O2 Al1 C44 O1 177.6(3) .
N1 Al1 C44 O1 85.12(17) .
N3 Al1 C44 O1 -89.15(16) .
N2 Al1 C44 O2 13.4(5) .
O1 Al1 C44 O2 -177.6(3) .
N1 Al1 C44 O2 -92.45(17) .
N3 Al1 C44 O2 93.28(16) .
C45 C46 C47 C47 168(2) 3_655
C45A C46A C47A C47A 37(4) 3_655
